data_7107001
loop_
_publ_author_name
'Srinu Tothadi'
'Arijit Mukherjee'
'Gautam R. Desiraju'

_publ_section_title
;
 Shape and size mimicry in the design of ternary molecular solids: towards
 a robust strategy for crystal engineering
;
_journal_name_full Chem.Commun.
_journal_page_first 12080
_journal_paper_doi 10.1039/c1cc14567c
_journal_volume 47
_journal_year 2011
_chemical_formula_sum 'C83 H64 N6 O6'
_chemical_formula_weight 1241.40
_chemical_name_systematic
;
?
;
_space_group_IT_number 2
_symmetry_cell_setting triclinic
_symmetry_space_group_name_Hall '-P 1'
_symmetry_space_group_name_H-M 'P -1'
_atom_sites_solution_hydrogens geom
_atom_sites_solution_primary direct
_atom_sites_solution_secondary difmap
_audit_creation_method SHELXL-97
_cell_angle_alpha 91.768(12)
_cell_angle_beta 96.793(14)
_cell_angle_gamma 93.035(13)
_cell_formula_units_Z 1
_cell_length_a 7.509(6)
_cell_length_b 8.755(6)
_cell_length_c 24.70(2)
_cell_measurement_reflns_used 3417
_cell_measurement_temperature 150(2)
_cell_measurement_theta_max 27.5
_cell_measurement_theta_min 2.3
_cell_volume 1609(2)
_computing_cell_refinement 'CrystalClear-SM Expert 2.0 rc14 (Rigaku, 2009)'
_computing_data_collection 'CrystalClear-SM Expert 2.0 rc14 (Rigaku, 2009)'
_computing_data_reduction 'CrystalClear-SM Expert 2.0 rc14 (Rigaku, 2009)'
_computing_structure_refinement 'SHELXL-97 (Sheldrick, 1997)'
_computing_structure_solution 'SHELXS-97 (Sheldrick, 1990)'
_diffrn_ambient_temperature 150(2)
_diffrn_measured_fraction_theta_full 0.990
_diffrn_measured_fraction_theta_max 0.990
_diffrn_measurement_device 'XtaLABmini: Fixed Chi 2 circle'
_diffrn_measurement_device_type 'Rigaku Mercury375R (2x2 bin mode)'
_diffrn_measurement_method 'profile data from \w-scans'
_diffrn_radiation_monochromator graphite
_diffrn_radiation_source 'fine-focus sealed tube'
_diffrn_radiation_type MoK\a
_diffrn_radiation_wavelength 0.71073
_diffrn_reflns_av_R_equivalents 0.0749
_diffrn_reflns_av_sigmaI/netI 0.0902
_diffrn_reflns_limit_h_max 9
_diffrn_reflns_limit_h_min -9
_diffrn_reflns_limit_k_max 11
_diffrn_reflns_limit_k_min -11
_diffrn_reflns_limit_l_max 32
_diffrn_reflns_limit_l_min -32
_diffrn_reflns_number 17140
_diffrn_reflns_theta_full 27.56
_diffrn_reflns_theta_max 27.56
_diffrn_reflns_theta_min 0.83
_exptl_absorpt_coefficient_mu 0.081
_exptl_absorpt_correction_T_max 0.9839
_exptl_absorpt_correction_T_min 0.9839
_exptl_absorpt_correction_type multi-scan
_exptl_absorpt_process_details 'Jacobson, R. (1998) Private communication'
_exptl_crystal_colour colourless
_exptl_crystal_density_diffrn 1.281
_exptl_crystal_density_method 'not measured'
_exptl_crystal_description Block
_exptl_crystal_F_000 652
_exptl_crystal_size_max 0.20
_exptl_crystal_size_mid 0.20
_exptl_crystal_size_min 0.20
_refine_diff_density_max 0.381
_refine_diff_density_min -0.431
_refine_diff_density_rms 0.112
_refine_ls_extinction_method none
_refine_ls_goodness_of_fit_ref 1.079
_refine_ls_hydrogen_treatment mixed
_refine_ls_matrix_type full
_refine_ls_number_parameters 494
_refine_ls_number_reflns 7370
_refine_ls_number_restraints 0
_refine_ls_restrained_S_all 1.079
_refine_ls_R_factor_all 0.1175
_refine_ls_R_factor_gt 0.0677
_refine_ls_shift/su_max 0.005
_refine_ls_shift/su_mean 0.001
_refine_ls_structure_factor_coef Fsqd
_refine_ls_weighting_details 'calc w=1/[\s^2^(Fo^2^)+(0.1104P)^2^+0.0000P] where P=(Fo^2^+2Fc^2^)/3'
_refine_ls_weighting_scheme calc
_refine_ls_wR_factor_gt 0.1767
_refine_ls_wR_factor_ref 0.2283
_reflns_number_gt 4555
_reflns_number_total 7370
_reflns_threshold_expression >2\s(I)
_cod_data_source_file c1cc14567c.txt
_cod_data_source_block 26dht-44bp-pyrene_meoh5(6.7)
_cod_database_code 7107001

loop_
_symmetry_equiv_pos_as_xyz
'x, y, z'
'-x, -y, -z'

loop_
_atom_site_label
_atom_site_type_symbol
_atom_site_fract_x
_atom_site_fract_y
_atom_site_fract_z
_atom_site_U_iso_or_equiv
_atom_site_adp_type
_atom_site_occupancy
_atom_site_symmetry_multiplicity
_atom_site_calc_flag
_atom_site_refinement_flags
O1 O 0.5921(6) 0.6687(5) 0.42570(17) 0.0498(10) Uani 0.50 1 d P
O3 O 0.6458(5) 0.2551(4) 0.54087(16) 0.0512(10) Uani 0.50 1 d P
C1 C 0.5240(14) 0.5881(8) 0.4651(3) 0.0347(17) Uani 0.50 1 d P
C2 C 0.6182(9) 0.4620(7) 0.4845(3) 0.0330(13) Uani 0.50 1 d P
C3 C 0.5447(13) 0.3761(9) 0.5244(3) 0.0341(18) Uani 0.50 1 d P
C4 C 0.3888(10) 0.4125(9) 0.5476(3) 0.0423(17) Uani 0.50 1 d P
C5 C 0.3000(14) 0.5423(8) 0.5287(3) 0.0400(15) Uani 0.50 1 d P
C6 C 0.3690(10) 0.6279(8) 0.4880(3) 0.0400(16) Uani 0.50 1 d P
C7 C 0.7928(10) 0.4256(8) 0.4630(3) 0.0415(14) Uani 0.50 1 d P
H1 H 0.488(9) 0.764(8) 0.419(3) 0.07(2) Uiso 0.50 1 d P
H7B H 0.797(9) 0.474(8) 0.432(3) 0.07(2) Uiso 0.50 1 d P
H7A H 0.893(11) 0.483(9) 0.481(3) 0.09(3) Uiso 0.50 1 d P
H7C H 0.787(9) 0.334(8) 0.452(3) 0.06(2) Uiso 0.50 1 d P
O8 O 0.5256(2) 0.80239(19) 0.14702(7) 0.0348(4) Uani 1 1 d .
O10 O 0.2517(2) 1.21600(19) 0.05820(7) 0.0398(4) Uani 1 1 d .
C8 C 0.3738(3) 0.8806(3) 0.13399(9) 0.0285(5) Uani 1 1 d .
C9 C 0.3877(3) 1.0090(3) 0.10212(9) 0.0281(5) Uani 1 1 d .
C10 C 0.2331(3) 1.0891(3) 0.08833(9) 0.0306(5) Uani 1 1 d .
C11 C 0.0688(3) 1.0408(3) 0.10505(10) 0.0377(6) Uani 1 1 d .
H11 H -0.0354 1.0955 0.0952 0.045 Uiso 1 1 calc R
C12 C 0.0593(3) 0.9127(3) 0.13605(11) 0.0421(6) Uani 1 1 d .
H12 H -0.0526 0.8793 0.1472 0.050 Uiso 1 1 calc R
C13 C 0.2104(3) 0.8316(3) 0.15122(10) 0.0371(6) Uani 1 1 d .
H13 H 0.2027 0.7443 0.1729 0.044 Uiso 1 1 calc R
C14 C 0.5609(3) 1.0587(3) 0.08139(10) 0.0370(6) Uani 1 1 d .
H14A H 0.5413 1.0647 0.0416 0.056 Uiso 1 1 calc R
H14B H 0.6512 0.9844 0.0914 0.056 Uiso 1 1 calc R
H14C H 0.6033 1.1596 0.0977 0.056 Uiso 1 1 calc R
H8 H 0.487(5) 0.699(4) 0.1654(14) 0.078(10) Uiso 1 1 d .
H10 H 0.133(5) 1.267(4) 0.0530(13) 0.072(10) Uiso 1 1 d .
N1 N 0.4443(3) -0.0807(3) 0.37958(11) 0.0522(6) Uani 1 1 d .
N2 N 0.4604(3) 0.5496(3) 0.20451(10) 0.0454(6) Uani 1 1 d .
C22 C 0.3555(4) -0.0890(3) 0.32958(13) 0.0491(7) Uani 1 1 d .
H22 H 0.2925 -0.1831 0.3176 0.059 Uiso 1 1 calc R
C23 C 0.3484(3) 0.0297(3) 0.29389(12) 0.0414(6) Uani 1 1 d .
H23 H 0.2830 0.0160 0.2586 0.050 Uiso 1 1 calc R
C24 C 0.4384(3) 0.1696(3) 0.31036(10) 0.0337(5) Uani 1 1 d .
C25 C 0.5302(4) 0.1795(3) 0.36282(11) 0.0439(6) Uani 1 1 d .
H25 H 0.5938 0.2723 0.3762 0.053 Uiso 1 1 calc R
C26 C 0.5286(4) 0.0544(3) 0.39530(13) 0.0536(8) Uani 1 1 d .
H26 H 0.5913 0.0649 0.4311 0.064 Uiso 1 1 calc R
C27 C 0.4054(4) 0.4086(3) 0.18520(12) 0.0480(7) Uani 1 1 d .
H27 H 0.3725 0.3933 0.1470 0.058 Uiso 1 1 calc R
C28 C 0.3939(4) 0.2836(3) 0.21790(11) 0.0415(6) Uani 1 1 d .
H28 H 0.3531 0.1858 0.2021 0.050 Uiso 1 1 calc R
C29 C 0.4420(3) 0.3016(3) 0.27388(10) 0.0325(5) Uani 1 1 d .
C30 C 0.4963(3) 0.4491(3) 0.29406(11) 0.0370(6) Uani 1 1 d .
H30 H 0.5283 0.4684 0.3321 0.044 Uiso 1 1 calc R
C31 C 0.5035(4) 0.5670(3) 0.25863(12) 0.0429(6) Uani 1 1 d .
H31 H 0.5413 0.6665 0.2734 0.052 Uiso 1 1 calc R
N3 N 0.9303(3) 0.3552(2) 0.03704(8) 0.0350(5) Uani 1 1 d .
C32 C 0.8189(3) 0.2963(3) -0.00517(11) 0.0416(6) Uani 1 1 d .
H32 H 0.8571 0.2136 -0.0259 0.050 Uiso 1 1 calc R
C33 C 0.6506(3) 0.3487(3) -0.02063(11) 0.0397(6) Uani 1 1 d .
H33 H 0.5761 0.3009 -0.0509 0.048 Uiso 1 1 calc R
C34 C 0.5903(3) 0.4707(2) 0.00787(9) 0.0287(5) Uani 1 1 d .
C35 C 0.7068(3) 0.5328(3) 0.05184(10) 0.0402(6) Uani 1 1 d .
H35 H 0.6729 0.6161 0.0732 0.048 Uiso 1 1 calc R
C36 C 0.8718(3) 0.4726(3) 0.06432(11) 0.0419(6) Uani 1 1 d .
H36 H 0.9492 0.5178 0.0944 0.050 Uiso 1 1 calc R
C37 C 0.9368(4) 0.4858(4) 0.22564(16) 0.0617(9) Uani 1 1 d .
H37 H 0.9287 0.5652 0.2003 0.074 Uiso 1 1 calc R
C38 C 0.8682(4) 0.3418(4) 0.20993(13) 0.0534(7) Uani 1 1 d .
H38 H 0.8144 0.3217 0.1735 0.064 Uiso 1 1 calc R
C39 C 0.8758(3) 0.2228(3) 0.24687(11) 0.0435(6) Uani 1 1 d .
C40 C 0.8013(4) 0.0707(3) 0.23187(12) 0.0485(7) Uani 1 1 d .
H40 H 0.7438 0.0499 0.1958 0.058 Uiso 1 1 calc R
C41 C 0.8105(4) -0.0422(3) 0.26704(12) 0.0461(7) Uani 1 1 d .
H41 H 0.7613 -0.1415 0.2551 0.055 Uiso 1 1 calc R
C42 C 0.8931(3) -0.0178(3) 0.32265(11) 0.0432(6) Uani 1 1 d .
C43 C 0.9018(4) -0.1337(4) 0.36042(13) 0.0564(8) Uani 1 1 d .
H43 H 0.8514 -0.2335 0.3499 0.068 Uiso 1 1 calc R
C44 C 0.9841(4) -0.1031(5) 0.41319(15) 0.0657(9) Uani 1 1 d .
H44 H 0.9879 -0.1819 0.4388 0.079 Uiso 1 1 calc R
C45 C 1.0602(4) 0.0402(5) 0.42883(13) 0.0677(10) Uani 1 1 d .
H45 H 1.1179 0.0578 0.4650 0.081 Uiso 1 1 calc R
C46 C 1.0549(4) 0.1612(4) 0.39288(12) 0.0534(8) Uani 1 1 d .
C47 C 1.1318(4) 0.3156(5) 0.40686(14) 0.0687(11) Uani 1 1 d .
H47 H 1.1929 0.3374 0.4424 0.082 Uiso 1 1 calc R
C48 C 1.1188(4) 0.4286(4) 0.37094(15) 0.0621(9) Uani 1 1 d .
H48 H 1.1691 0.5282 0.3820 0.075 Uiso 1 1 calc R
C49 C 1.0319(4) 0.4018(3) 0.31711(13) 0.0519(8) Uani 1 1 d .
C50 C 0.9588(3) 0.2523(3) 0.30139(11) 0.0410(6) Uani 1 1 d .
C51 C 0.9683(3) 0.1311(3) 0.33902(11) 0.0418(6) Uani 1 1 d .
C59 C 1.0178(4) 0.5167(3) 0.27814(16) 0.0601(9) Uani 1 1 d .
H59 H 1.0652 0.6176 0.2884 0.072 Uiso 1 1 calc R

loop_
_atom_site_aniso_label
_atom_site_aniso_U_11
_atom_site_aniso_U_22
_atom_site_aniso_U_33
_atom_site_aniso_U_23
_atom_site_aniso_U_13
_atom_site_aniso_U_12
O1 0.059(3) 0.041(2) 0.053(2) 0.026(2) 0.016(2) 0.0055(19)
O3 0.051(2) 0.044(2) 0.060(2) 0.0172(19) 0.0054(19) 0.0158(19)
C1 0.042(6) 0.028(4) 0.033(4) 0.001(3) 0.002(4) 0.001(4)
C2 0.035(4) 0.031(3) 0.033(3) 0.004(3) 0.005(3) -0.002(3)
C3 0.038(6) 0.031(4) 0.033(4) 0.006(3) 0.005(4) -0.005(4)
C4 0.034(4) 0.057(5) 0.035(3) -0.005(3) 0.004(3) -0.006(3)
C5 0.045(5) 0.043(4) 0.031(4) -0.006(3) 0.006(3) -0.007(4)
C6 0.038(4) 0.040(4) 0.040(4) -0.001(3) -0.001(3) 0.004(3)
C7 0.034(4) 0.044(4) 0.049(4) -0.003(3) 0.016(3) 0.004(3)
O8 0.0291(8) 0.0369(9) 0.0386(9) 0.0065(7) 0.0010(7) 0.0078(7)
O10 0.0281(9) 0.0359(9) 0.0569(11) 0.0181(8) 0.0043(8) 0.0069(7)
C8 0.0271(11) 0.0295(11) 0.0290(11) -0.0004(9) 0.0016(9) 0.0063(9)
C9 0.0241(11) 0.0325(12) 0.0274(11) -0.0005(9) 0.0025(9) 0.0018(9)
C10 0.0282(11) 0.0285(11) 0.0351(12) 0.0038(10) 0.0023(9) 0.0034(10)
C11 0.0257(12) 0.0380(13) 0.0514(15) 0.0066(12) 0.0077(11) 0.0094(10)
C12 0.0308(13) 0.0436(15) 0.0553(16) 0.0094(12) 0.0165(11) 0.0048(11)
C13 0.0380(13) 0.0358(13) 0.0401(13) 0.0096(11) 0.0122(11) 0.0055(11)
C14 0.0256(11) 0.0418(14) 0.0438(14) 0.0103(11) 0.0022(10) 0.0025(10)
N1 0.0473(14) 0.0405(13) 0.0731(17) 0.0210(12) 0.0182(13) 0.0056(11)
N2 0.0406(12) 0.0425(13) 0.0551(14) 0.0154(11) 0.0073(10) 0.0110(10)
C22 0.0422(15) 0.0315(14) 0.076(2) 0.0044(14) 0.0179(15) -0.0030(12)
C23 0.0383(14) 0.0318(13) 0.0544(16) -0.0019(12) 0.0099(12) -0.0029(11)
C24 0.0300(12) 0.0282(12) 0.0440(14) 0.0003(10) 0.0096(10) 0.0023(10)
C25 0.0496(16) 0.0341(13) 0.0472(15) 0.0050(12) 0.0016(12) 0.0008(12)
C26 0.0546(18) 0.0518(17) 0.0553(18) 0.0147(14) 0.0053(14) 0.0065(15)
C27 0.0496(16) 0.0492(16) 0.0446(16) 0.0093(13) -0.0023(12) 0.0090(13)
C28 0.0436(14) 0.0354(13) 0.0438(14) -0.0004(11) -0.0025(12) 0.0047(12)
C29 0.0277(11) 0.0284(12) 0.0419(13) 0.0012(10) 0.0054(10) 0.0032(10)
C30 0.0380(13) 0.0304(12) 0.0426(14) 0.0008(10) 0.0056(11) 0.0005(10)
C31 0.0396(14) 0.0276(12) 0.0624(18) 0.0046(12) 0.0090(12) 0.0010(11)
N3 0.0331(11) 0.0334(11) 0.0395(11) 0.0090(9) 0.0045(9) 0.0065(9)
C32 0.0381(14) 0.0361(13) 0.0504(15) -0.0062(12) 0.0014(12) 0.0130(11)
C33 0.0363(13) 0.0375(13) 0.0441(14) -0.0106(11) -0.0022(11) 0.0126(11)
C34 0.0289(12) 0.0270(11) 0.0314(11) 0.0067(9) 0.0057(9) 0.0045(9)
C35 0.0345(13) 0.0442(14) 0.0414(14) -0.0080(12) 0.0006(11) 0.0114(11)
C36 0.0341(13) 0.0499(15) 0.0403(14) -0.0023(12) -0.0020(11) 0.0071(12)
C37 0.0432(17) 0.0554(19) 0.089(2) 0.0070(18) 0.0182(16) -0.0003(15)
C38 0.0424(16) 0.0610(19) 0.0582(18) 0.0051(15) 0.0129(13) -0.0004(14)
C39 0.0314(13) 0.0483(16) 0.0514(16) -0.0075(13) 0.0132(11) -0.0035(12)
C40 0.0427(15) 0.0556(17) 0.0457(15) -0.0140(14) 0.0079(12) -0.0079(13)
C41 0.0407(14) 0.0436(15) 0.0529(16) -0.0152(13) 0.0118(12) -0.0129(12)
C42 0.0313(13) 0.0477(15) 0.0525(16) -0.0018(13) 0.0162(11) -0.0015(12)
C43 0.0481(17) 0.0602(19) 0.065(2) 0.0060(16) 0.0231(15) 0.0028(15)
C44 0.0510(19) 0.087(3) 0.065(2) 0.0199(19) 0.0235(16) 0.0182(19)
C45 0.0481(18) 0.112(3) 0.0448(18) -0.0046(19) 0.0076(14) 0.020(2)
C46 0.0375(15) 0.076(2) 0.0470(16) -0.0124(16) 0.0077(12) 0.0118(15)
C47 0.0403(16) 0.100(3) 0.061(2) -0.044(2) -0.0043(14) 0.0071(18)
C48 0.0439(17) 0.0577(19) 0.081(2) -0.0274(18) -0.0001(16) 0.0008(15)
C49 0.0291(13) 0.0500(17) 0.075(2) -0.0198(15) 0.0067(13) -0.0012(12)
C50 0.0240(12) 0.0449(15) 0.0544(16) -0.0120(13) 0.0105(11) -0.0020(11)
C51 0.0275(12) 0.0526(16) 0.0457(15) -0.0105(13) 0.0091(11) 0.0017(11)
C59 0.0375(15) 0.0401(16) 0.105(3) -0.0076(17) 0.0202(17) 0.0004(13)

loop_
_atom_type_symbol
_atom_type_description
_atom_type_scat_dispersion_real
_atom_type_scat_dispersion_imag
_atom_type_scat_source
C C 0.0033 0.0016 'International Tables Vol C Tables 4.2.6.8 and 6.1.1.4'
N N 0.0061 0.0033 'International Tables Vol C Tables 4.2.6.8 and 6.1.1.4'
O O 0.0106 0.0060 'International Tables Vol C Tables 4.2.6.8 and 6.1.1.4'
H H 0.0000 0.0000 'International Tables Vol C Tables 4.2.6.8 and 6.1.1.4'

loop_
_geom_angle_atom_site_label_1
_geom_angle_atom_site_label_2
_geom_angle_atom_site_label_3
_geom_angle
_geom_angle_site_symmetry_1
_geom_angle_site_symmetry_3
C4 O1 C1 33.4(4) 2_666 .
C4 O1 C3 54.2(5) 2_666 2_666
C1 O1 C3 21.6(4) . 2_666
C4 O1 H1 134(3) 2_666 .
C1 O1 H1 101(3) . .
C3 O1 H1 80(3) 2_666 .
C6 O3 C3 32.6(4) 2_666 .
C6 O3 C1 47.1(4) 2_666 2_666
C3 O3 C1 15.1(4) . 2_666
C3 C1 C4 153.3(17) 2_666 2_666
C3 C1 O1 112.3(12) 2_666 .
C4 C1 O1 46.0(8) 2_666 .
C3 C1 C6 12.7(9) 2_666 .
C4 C1 C6 166.0(12) 2_666 .
O1 C1 C6 122.9(8) . .
C3 C1 C2 129.5(14) 2_666 .
C4 C1 C2 71.7(10) 2_666 .
O1 C1 C2 117.2(9) . .
C6 C1 C2 119.8(8) . .
C3 C1 C2 46.9(10) 2_666 2_666
C4 C1 C2 153.7(10) 2_666 2_666
O1 C1 C2 159.1(7) . 2_666
C6 C1 C2 36.3(5) . 2_666
C2 C1 C2 83.5(6) . 2_666
C3 C1 C5 151.0(13) 2_666 2_666
C4 C1 C5 49.1(9) 2_666 2_666
O1 C1 C5 94.6(8) . 2_666
C6 C1 C5 142.4(7) . 2_666
C2 C1 C5 22.7(3) . 2_666
C2 C1 C5 106.1(6) 2_666 2_666
C3 C1 O3 31.4(9) 2_666 2_666
C4 C1 O3 126.4(10) 2_666 2_666
O1 C1 O3 81.6(4) . 2_666
C6 C1 O3 41.3(5) . 2_666
C2 C1 O3 160.9(8) . 2_666
C2 C1 O3 77.5(5) 2_666 2_666
C5 C1 O3 174.0(6) 2_666 2_666
C5 C2 C6 101.9(11) 2_666 2_666
C5 C2 C4 77.7(9) 2_666 2_666
C6 C2 C4 174.7(8) 2_666 2_666
C5 C2 C3 133.6(11) 2_666 .
C6 C2 C3 31.7(4) 2_666 .
C4 C2 C3 148.5(7) 2_666 .
C5 C2 C1 109.2(11) 2_666 .
C6 C2 C1 148.6(8) 2_666 .
C4 C2 C1 31.6(4) 2_666 .
C3 C2 C1 117.1(6) . .
C5 C2 C7 10.9(7) 2_666 .
C6 C2 C7 91.2(7) 2_666 .
C4 C2 C7 88.5(6) 2_666 .
C3 C2 C7 122.8(7) . .
C1 C2 C7 120.1(7) . .
C5 C2 C1 153.7(10) 2_666 2_666
C6 C2 C1 52.1(5) 2_666 2_666
C4 C2 C1 127.6(6) 2_666 2_666
C3 C2 C1 21.0(4) . 2_666
C1 C2 C1 96.5(6) . 2_666
C7 C2 C1 143.1(6) . 2_666
C5 C2 C3 124.6(10) 2_666 2_666
C6 C2 C3 132.7(7) 2_666 2_666
C4 C2 C3 47.1(4) 2_666 2_666
C3 C2 C3 101.5(5) . 2_666
C1 C2 C3 16.1(5) . 2_666
C7 C2 C3 135.5(6) . 2_666
C1 C2 C3 80.6(4) 2_666 2_666
C1 C3 C6 155.6(17) 2_666 2_666
C1 C3 O3 133.5(13) 2_666 .
C6 C3 O3 65.5(10) 2_666 .
C1 C3 C2 112.2(13) 2_666 .
C6 C3 C2 47.6(8) 2_666 .
O3 C3 C2 113.0(8) . .
C1 C3 C4 14.0(9) 2_666 .
C6 C3 C4 169.6(12) 2_666 .
O3 C3 C4 122.8(7) . .
C2 C3 C4 124.1(8) . .
C1 C3 O1 46.1(10) 2_666 2_666
C6 C3 O1 152.1(11) 2_666 2_666
O3 C3 O1 88.1(4) . 2_666
C2 C3 O1 158.3(8) . 2_666
C4 C3 O1 34.7(4) . 2_666
C1 C3 C2 34.4(10) 2_666 2_666
C6 C3 C2 125.6(10) 2_666 2_666
O3 C3 C2 167.9(7) . 2_666
C2 C3 C2 78.5(5) . 2_666
C4 C3 C2 45.6(5) . 2_666
O1 C3 C2 80.1(6) 2_666 2_666
C1 C3 C5 127.2(13) 2_666 2_666
C6 C3 C5 32.2(8) 2_666 2_666
O3 C3 C5 97.5(6) . 2_666
C2 C3 C5 15.5(4) . 2_666
C4 C3 C5 139.5(7) . 2_666
O1 C3 C5 171.8(6) 2_666 2_666
C2 C3 C5 94.0(5) 2_666 2_666
C1 C4 O1 100.6(10) 2_666 2_666
C1 C4 C2 76.7(10) 2_666 2_666
O1 C4 C2 171.4(8) 2_666 2_666
C1 C4 C3 12.7(8) 2_666 .
O1 C4 C3 91.0(7) 2_666 .
C2 C4 C3 87.4(7) 2_666 .
C1 C4 C5 107.0(11) 2_666 .
O1 C4 C5 150.7(9) 2_666 .
C2 C4 C5 30.4(3) 2_666 .
C3 C4 C5 117.7(8) . .
C1 C4 C7 125.2(10) 2_666 2_666
O1 C4 C7 132.9(8) 2_666 2_666
C2 C4 C7 48.6(4) 2_666 2_666
C3 C4 C7 135.9(7) . 2_666
C5 C4 C7 18.3(4) . 2_666
C2 C5 C7 159.4(13) 2_666 2_666
C2 C5 C6 47.4(8) 2_666 .
C7 C5 C6 112.1(9) 2_666 .
C2 C5 C4 71.9(10) 2_666 .
C7 C5 C4 128.7(10) 2_666 .
C6 C5 C4 119.2(9) . .
C2 C5 C1 48.1(9) 2_666 2_666
C7 C5 C1 152.5(9) 2_666 2_666
C6 C5 C1 95.4(7) . 2_666
C4 C5 C1 23.9(4) . 2_666
C2 C5 C3 30.9(7) 2_666 2_666
C7 C5 C3 128.6(8) 2_666 2_666
C6 C5 C3 16.6(4) . 2_666
C4 C5 C3 102.8(7) . 2_666
C1 C5 C3 78.9(5) 2_666 2_666
C3 C6 C2 100.6(11) 2_666 2_666
C3 C6 O3 81.9(10) 2_666 2_666
C2 C6 O3 174.3(8) 2_666 2_666
C3 C6 C5 131.3(11) 2_666 .
C2 C6 C5 30.6(5) 2_666 .
O3 C6 C5 146.4(8) 2_666 .
C3 C6 C1 11.7(8) 2_666 .
C2 C6 C1 91.5(8) 2_666 .
O3 C6 C1 91.6(7) 2_666 .
C5 C6 C1 122.0(8) . .
C3 C6 C7 154.8(10) 2_666 2_666
C2 C6 C7 54.4(5) 2_666 2_666
O3 C6 C7 122.7(6) 2_666 2_666
C5 C6 C7 23.7(4) . 2_666
C1 C6 C7 145.7(7) . 2_666
C5 C7 C2 9.8(6) 2_666 .
C5 C7 C6 44.2(6) 2_666 2_666
C2 C7 C6 34.5(4) . 2_666
C5 C7 C4 33.1(7) 2_666 2_666
C2 C7 C4 42.8(4) . 2_666
C6 C7 C4 77.2(4) 2_666 2_666
C5 C7 H7B 98(4) 2_666 .
C2 C7 H7B 107(4) . .
C6 C7 H7B 140(4) 2_666 .
C4 C7 H7B 67(4) 2_666 .
C5 C7 H7A 111(5) 2_666 .
C2 C7 H7A 113(5) . .
C6 C7 H7A 111(5) 2_666 .
C4 C7 H7A 101(5) 2_666 .
H7B C7 H7A 93(6) . .
C5 C7 H7C 116(5) 2_666 .
C2 C7 H7C 110(5) . .
C6 C7 H7C 89(5) 2_666 .
C4 C7 H7C 131(5) 2_666 .
H7B C7 H7C 101(6) . .
H7A C7 H7C 128(7) . .
C8 O8 H8 107.9(18) . .
C10 O10 H10 109.2(19) . .
O8 C8 C13 120.9(2) . .
O8 C8 C9 117.8(2) . .
C13 C8 C9 121.3(2) . .
C8 C9 C10 118.2(2) . .
C8 C9 C14 121.74(19) . .
C10 C9 C14 120.1(2) . .
O10 C10 C11 122.1(2) . .
O10 C10 C9 116.9(2) . .
C11 C10 C9 121.1(2) . .
C12 C11 C10 119.3(2) . .
C12 C11 H11 120.4 . .
C10 C11 H11 120.4 . .
C11 C12 C13 121.3(2) . .
C11 C12 H12 119.4 . .
C13 C12 H12 119.4 . .
C12 C13 C8 118.8(2) . .
C12 C13 H13 120.6 . .
C8 C13 H13 120.6 . .
C9 C14 H14A 109.5 . .
C9 C14 H14B 109.5 . .
H14A C14 H14B 109.5 . .
C9 C14 H14C 109.5 . .
H14A C14 H14C 109.5 . .
H14B C14 H14C 109.5 . .
C22 N1 C26 115.8(2) . .
C27 N2 C31 116.5(2) . .
N1 C22 C23 124.6(3) . .
N1 C22 H22 117.7 . .
C23 C22 H22 117.7 . .
C22 C23 C24 119.2(3) . .
C22 C23 H23 120.4 . .
C24 C23 H23 120.4 . .
C25 C24 C23 116.5(2) . .
C25 C24 C29 121.0(2) . .
C23 C24 C29 122.5(2) . .
C26 C25 C24 119.9(3) . .
C26 C25 H25 120.1 . .
C24 C25 H25 120.1 . .
N1 C26 C25 124.0(3) . .
N1 C26 H26 118.0 . .
C25 C26 H26 118.0 . .
N2 C27 C28 123.5(3) . .
N2 C27 H27 118.3 . .
C28 C27 H27 118.3 . .
C27 C28 C29 119.8(2) . .
C27 C28 H28 120.1 . .
C29 C28 H28 120.1 . .
C28 C29 C30 116.6(2) . .
C28 C29 C24 121.7(2) . .
C30 C29 C24 121.7(2) . .
C31 C30 C29 119.7(2) . .
C31 C30 H30 120.1 . .
C29 C30 H30 120.1 . .
N2 C31 C30 123.8(2) . .
N2 C31 H31 118.1 . .
C30 C31 H31 118.1 . .
C32 N3 C36 115.9(2) . .
N3 C32 C33 123.7(2) . .
N3 C32 H32 118.1 . .
C33 C32 H32 118.1 . .
C32 C33 C34 120.2(2) . .
C32 C33 H33 119.9 . .
C34 C33 H33 119.9 . .
C33 C34 C35 116.2(2) . .
C33 C34 C34 121.3(3) . 2_665
C35 C34 C34 122.5(3) . 2_665
C36 C35 C34 119.5(2) . .
C36 C35 H35 120.2 . .
C34 C35 H35 120.2 . .
N3 C36 C35 124.5(2) . .
N3 C36 H36 117.8 . .
C35 C36 H36 117.8 . .
C38 C37 C59 120.3(3) . .
C38 C37 H37 119.8 . .
C59 C37 H37 119.8 . .
C37 C38 C39 121.0(3) . .
C37 C38 H38 119.5 . .
C39 C38 H38 119.5 . .
C38 C39 C50 119.6(3) . .
C38 C39 C40 122.3(3) . .
C50 C39 C40 118.1(3) . .
C41 C40 C39 122.0(3) . .
C41 C40 H40 119.0 . .
C39 C40 H40 119.0 . .
C40 C41 C42 121.9(3) . .
C40 C41 H41 119.1 . .
C42 C41 H41 119.1 . .
C43 C42 C51 119.3(3) . .
C43 C42 C41 122.9(3) . .
C51 C42 C41 117.8(3) . .
C44 C43 C42 120.1(3) . .
C44 C43 H43 120.0 . .
C42 C43 H43 120.0 . .
C45 C44 C43 120.7(3) . .
C45 C44 H44 119.7 . .
C43 C44 H44 119.7 . .
C44 C45 C46 121.8(3) . .
C44 C45 H45 119.1 . .
C46 C45 H45 119.1 . .
C45 C46 C51 117.7(3) . .
C45 C46 C47 124.6(3) . .
C51 C46 C47 117.6(3) . .
C48 C47 C46 122.1(3) . .
C48 C47 H47 119.0 . .
C46 C47 H47 119.0 . .
C47 C48 C49 121.4(3) . .
C47 C48 H48 119.3 . .
C49 C48 H48 119.3 . .
C59 C49 C50 118.5(3) . .
C59 C49 C48 123.0(3) . .
C50 C49 C48 118.4(3) . .
C49 C50 C39 119.0(3) . .
C49 C50 C51 121.2(3) . .
C39 C50 C51 119.8(2) . .
C46 C51 C42 120.3(3) . .
C46 C51 C50 119.2(3) . .
C42 C51 C50 120.4(2) . .
C37 C59 C49 121.6(3) . .
C37 C59 H59 119.2 . .
C49 C59 H59 119.2 . .

loop_
_geom_bond_atom_site_label_1
_geom_bond_atom_site_label_2
_geom_bond_distance
_geom_bond_site_symmetry_2
O1 C4 0.989(8) 2_666
O1 C1 1.353(10) .
O1 C3 1.736(10) 2_666
O1 H1 1.18(7) .
O3 C6 1.268(9) 2_666
O3 C3 1.379(9) .
O3 C1 1.920(10) 2_666
C1 C3 0.689(8) 2_666
C1 C4 0.758(8) 2_666
C1 C6 1.408(10) .
C1 C2 1.408(10) .
C1 C2 1.783(12) 2_666
C1 C5 1.788(14) 2_666
C1 O3 1.920(10) 2_666
C2 C5 0.731(8) 2_666
C2 C6 1.056(9) 2_666
C2 C4 1.374(11) 2_666
C2 C3 1.404(10) .
C2 C7 1.517(8) .
C2 C1 1.783(12) 2_666
C2 C3 1.922(12) 2_666
C3 C1 0.689(8) 2_666
C3 C6 0.751(8) 2_666
C3 C4 1.408(9) .
C3 O1 1.736(10) 2_666
C3 C2 1.922(12) 2_666
C3 C5 1.981(12) 2_666
C4 C1 0.758(8) 2_666
C4 O1 0.989(8) 2_666
C4 C2 1.374(11) 2_666
C4 C5 1.412(11) .
C4 C7 2.021(11) 2_666
C5 C2 0.731(8) 2_666
C5 C7 0.811(9) 2_666
C5 C6 1.403(10) .
C5 C1 1.788(14) 2_666
C5 C3 1.981(12) 2_666
C6 C3 0.751(8) 2_666
C6 C2 1.056(9) 2_666
C6 O3 1.268(9) 2_666
C6 C7 1.866(11) 2_666
C7 C5 0.811(9) 2_666
C7 C6 1.866(11) 2_666
C7 C4 2.021(11) 2_666
C7 H7B 0.90(7) .
C7 H7A 0.94(8) .
C7 H7C 0.84(7) .
O8 C8 1.372(3) .
O8 H8 1.06(4) .
O10 C10 1.367(3) .
O10 H10 1.01(3) .
C8 C13 1.396(3) .
C8 C9 1.398(3) .
C9 C10 1.401(3) .
C9 C14 1.502(3) .
C10 C11 1.395(3) .
C11 C12 1.381(3) .
C11 H11 0.9500 .
C12 C13 1.390(3) .
C12 H12 0.9500 .
C13 H13 0.9500 .
C14 H14A 0.9800 .
C14 H14B 0.9800 .
C14 H14C 0.9800 .
N1 C22 1.330(4) .
N1 C26 1.336(4) .
N2 C27 1.336(4) .
N2 C31 1.340(4) .
C22 C23 1.382(4) .
C22 H22 0.9500 .
C23 C24 1.393(3) .
C23 H23 0.9500 .
C24 C25 1.392(4) .
C24 C29 1.488(3) .
C25 C26 1.377(4) .
C25 H25 0.9500 .
C26 H26 0.9500 .
C27 C28 1.385(4) .
C27 H27 0.9500 .
C28 C29 1.389(4) .
C28 H28 0.9500 .
C29 C30 1.393(3) .
C30 C31 1.376(4) .
C30 H30 0.9500 .
C31 H31 0.9500 .
N3 C32 1.329(3) .
N3 C36 1.334(3) .
C32 C33 1.382(3) .
C32 H32 0.9500 .
C33 C34 1.387(3) .
C33 H33 0.9500 .
C34 C35 1.389(3) .
C34 C34 1.488(4) 2_665
C35 C36 1.377(4) .
C35 H35 0.9500 .
C36 H36 0.9500 .
C37 C38 1.363(4) .
C37 C59 1.378(5) .
C37 H37 0.9500 .
C38 C39 1.405(4) .
C38 H38 0.9500 .
C39 C50 1.425(4) .
C39 C40 1.437(4) .
C40 C41 1.336(4) .
C40 H40 0.9500 .
C41 C42 1.443(4) .
C41 H41 0.9500 .
C42 C43 1.398(4) .
C42 C51 1.421(4) .
C43 C44 1.387(5) .
C43 H43 0.9500 .
C44 C45 1.376(5) .
C44 H44 0.9500 .
C45 C46 1.402(5) .
C45 H45 0.9500 .
C46 C51 1.420(4) .
C46 C47 1.457(5) .
C47 C48 1.349(5) .
C47 H47 0.9500 .
C48 C49 1.417(4) .
C48 H48 0.9500 .
C49 C59 1.413(5) .
C49 C50 1.417(4) .
C50 C51 1.431(4) .
C59 H59 0.9500 .

loop_
_geom_torsion_atom_site_label_1
_geom_torsion_atom_site_label_2
_geom_torsion_atom_site_label_3
_geom_torsion_atom_site_label_4
_geom_torsion
_geom_torsion_site_symmetry_1
_geom_torsion_site_symmetry_4
C4 O1 C1 C3 161.2(18) 2_666 2_666
C3 O1 C1 C4 -161.2(18) 2_666 2_666
C4 O1 C1 C6 169.2(14) 2_666 .
C3 O1 C1 C6 8.0(9) 2_666 .
C4 O1 C1 C2 -8.9(8) 2_666 .
C3 O1 C1 C2 -170.1(18) 2_666 .
C4 O1 C1 C2 164(2) 2_666 2_666
C3 O1 C1 C2 3.3(11) 2_666 2_666
C4 O1 C1 C5 -7.6(8) 2_666 2_666
C3 O1 C1 C5 -168.8(15) 2_666 2_666
C4 O1 C1 O3 167.8(10) 2_666 2_666
C3 O1 C1 O3 6.6(11) 2_666 2_666
C3 C1 C2 C5 -164.7(17) 2_666 2_666
C4 C1 C2 C5 -3.3(12) 2_666 2_666
O1 C1 C2 C5 3.4(12) . 2_666
C6 C1 C2 C5 -174.7(10) . 2_666
C2 C1 C2 C5 -174.2(11) 2_666 2_666
O3 C1 C2 C5 -166.7(17) 2_666 2_666
C3 C1 C2 C6 8(3) 2_666 2_666
C4 C1 C2 C6 169.8(15) 2_666 2_666
O1 C1 C2 C6 176.5(12) . 2_666
C6 C1 C2 C6 -2(2) . 2_666
C2 C1 C2 C6 -1.1(14) 2_666 2_666
C5 C1 C2 C6 173(2) 2_666 2_666
O3 C1 C2 C6 6(3) 2_666 2_666
C3 C1 C2 C4 -161(2) 2_666 2_666
O1 C1 C2 C4 6.7(6) . 2_666
C6 C1 C2 C4 -171.4(13) . 2_666
C2 C1 C2 C4 -170.9(10) 2_666 2_666
C5 C1 C2 C4 3.3(12) 2_666 2_666
O3 C1 C2 C4 -163(2) 2_666 2_666
C3 C1 C2 C3 14(2) 2_666 .
C4 C1 C2 C3 174.9(9) 2_666 .
O1 C1 C2 C3 -178.3(6) . .
C6 C1 C2 C3 3.5(11) . .
C2 C1 C2 C3 4.0(6) 2_666 .
C5 C1 C2 C3 178.2(14) 2_666 .
O3 C1 C2 C3 12(2) 2_666 .
C3 C1 C2 C7 -165.4(15) 2_666 .
C4 C1 C2 C7 -4.1(10) 2_666 .
O1 C1 C2 C7 2.7(10) . .
C6 C1 C2 C7 -175.5(7) . .
C2 C1 C2 C7 -175.0(8) 2_666 .
C5 C1 C2 C7 -0.8(7) 2_666 .
O3 C1 C2 C7 -167.4(16) 2_666 .
C3 C1 C2 C1 9.5(15) 2_666 2_666
C4 C1 C2 C1 170.9(10) 2_666 2_666
O1 C1 C2 C1 177.6(8) . 2_666
C6 C1 C2 C1 -0.5(6) . 2_666
C2 C1 C2 C1 0.000(1) 2_666 2_666
C5 C1 C2 C1 174.2(11) 2_666 2_666
O3 C1 C2 C1 7.5(18) 2_666 2_666
C4 C1 C2 C3 161(2) 2_666 2_666
O1 C1 C2 C3 168(2) . 2_666
C6 C1 C2 C3 -10.0(12) . 2_666
C2 C1 C2 C3 -9.5(15) 2_666 2_666
C5 C1 C2 C3 164.7(17) 2_666 2_666
O3 C1 C2 C3 -2.0(11) 2_666 2_666
C6 O3 C3 C1 -161(2) 2_666 2_666
C1 O3 C3 C6 161(2) 2_666 2_666
C6 O3 C3 C2 4.2(6) 2_666 .
C1 O3 C3 C2 166(2) 2_666 .
C6 O3 C3 C4 -172.9(14) 2_666 .
C1 O3 C3 C4 -11.5(13) 2_666 .
C6 O3 C3 O1 -170.6(10) 2_666 2_666
C1 O3 C3 O1 -9.1(15) 2_666 2_666
C6 O3 C3 C2 -158(3) 2_666 2_666
C1 O3 C3 C2 3.4(19) 2_666 2_666
C6 O3 C3 C5 3.5(7) 2_666 2_666
C1 O3 C3 C5 165(2) 2_666 2_666
C5 C2 C3 C1 166.4(16) 2_666 2_666
C6 C2 C3 C1 163.6(18) 2_666 2_666
C4 C2 C3 C1 -6(2) 2_666 2_666
C1 C2 C3 C1 -11.3(18) . 2_666
C7 C2 C3 C1 167.7(12) . 2_666
C3 C2 C3 C1 -7.5(12) 2_666 2_666
C5 C2 C3 C6 2.8(16) 2_666 2_666
C4 C2 C3 C6 -169.8(15) 2_666 2_666
C1 C2 C3 C6 -174.9(11) . 2_666
C7 C2 C3 C6 4.1(11) . 2_666
C1 C2 C3 C6 -163.6(18) 2_666 2_666
C3 C2 C3 C6 -171.1(11) 2_666 2_666
C5 C2 C3 O3 -2.4(16) 2_666 .
C6 C2 C3 O3 -5.2(8) 2_666 .
C4 C2 C3 O3 -175.0(10) 2_666 .
C1 C2 C3 O3 179.9(5) . .
C7 C2 C3 O3 -1.1(10) . .
C1 C2 C3 O3 -168.8(17) 2_666 .
C3 C2 C3 O3 -176.3(7) 2_666 .
C5 C2 C3 C4 174.7(13) 2_666 .
C6 C2 C3 C4 171.9(15) 2_666 .
C4 C2 C3 C4 2(2) 2_666 .
C1 C2 C3 C4 -3.0(12) . .
C7 C2 C3 C4 176.0(7) . .
C1 C2 C3 C4 8.3(9) 2_666 .
C3 C2 C3 C4 0.8(7) 2_666 .
C5 C2 C3 O1 163.3(15) 2_666 2_666
C6 C2 C3 O1 161(2) 2_666 2_666
C4 C2 C3 O1 -9(3) 2_666 2_666
C1 C2 C3 O1 -14(2) . 2_666
C7 C2 C3 O1 164.6(14) . 2_666
C1 C2 C3 O1 -3.1(11) 2_666 2_666
C3 C2 C3 O1 -10.6(17) 2_666 2_666
C5 C2 C3 C2 173.9(15) 2_666 2_666
C6 C2 C3 C2 171.1(11) 2_666 2_666
C4 C2 C3 C2 1.3(12) 2_666 2_666
C1 C2 C3 C2 -3.8(6) . 2_666
C7 C2 C3 C2 175.2(8) . 2_666
C1 C2 C3 C2 7.5(12) 2_666 2_666
C3 C2 C3 C2 0.0 2_666 2_666
C6 C2 C3 C5 -2.8(16) 2_666 2_666
C4 C2 C3 C5 -173(2) 2_666 2_666
C1 C2 C3 C5 -177.7(19) . 2_666
C7 C2 C3 C5 1.3(10) . 2_666
C1 C2 C3 C5 -166.4(16) 2_666 2_666
C3 C2 C3 C5 -173.9(15) 2_666 2_666
C6 C3 C4 C1 2(6) 2_666 2_666
O3 C3 C4 C1 143(4) . 2_666
C2 C3 C4 C1 -33(3) . 2_666
O1 C3 C4 C1 139(3) 2_666 2_666
C2 C3 C4 C1 -32(3) 2_666 2_666
C5 C3 C4 C1 -31(3) 2_666 2_666
C1 C3 C4 O1 -139(3) 2_666 2_666
C6 C3 C4 O1 -137(6) 2_666 2_666
O3 C3 C4 O1 4.1(10) . 2_666
C2 C3 C4 O1 -172.6(7) . 2_666
C2 C3 C4 O1 -171.5(7) 2_666 2_666
C5 C3 C4 O1 -170.4(8) 2_666 2_666
C1 C3 C4 C2 32(3) 2_666 2_666
C6 C3 C4 C2 34(6) 2_666 2_666
O3 C3 C4 C2 175.7(7) . 2_666
C2 C3 C4 C2 -1.1(10) . 2_666
O1 C3 C4 C2 171.5(7) 2_666 2_666
C5 C3 C4 C2 1.1(11) 2_666 2_666
C1 C3 C4 C5 34(3) 2_666 .
C6 C3 C4 C5 36(7) 2_666 .
O3 C3 C4 C5 177.8(6) . .
C2 C3 C4 C5 1.1(12) . .
O1 C3 C4 C5 173.7(10) 2_666 .
C2 C3 C4 C5 2.1(5) 2_666 .
C5 C3 C4 C5 3.2(14) 2_666 .
C1 C3 C4 C7 36(4) 2_666 2_666
C6 C3 C4 C7 38(7) 2_666 2_666
O3 C3 C4 C7 179.4(5) . 2_666
C2 C3 C4 C7 2.6(14) . 2_666
O1 C3 C4 C7 175.2(11) 2_666 2_666
C2 C3 C4 C7 3.7(6) 2_666 2_666
C5 C3 C4 C7 4.8(16) 2_666 2_666
C1 C4 C5 C2 3.2(12) 2_666 2_666
O1 C4 C5 C2 162.8(16) 2_666 2_666
C3 C4 C5 C2 -4.2(10) . 2_666
C7 C4 C5 C2 179.2(16) 2_666 2_666
C1 C4 C5 C7 -175.9(12) 2_666 2_666
O1 C4 C5 C7 -16(2) 2_666 2_666
C2 C4 C5 C7 -179.2(16) 2_666 2_666
C3 C4 C5 C7 176.6(10) . 2_666
C1 C4 C5 C6 7.8(11) 2_666 .
O1 C4 C5 C6 167.4(13) 2_666 .
C2 C4 C5 C6 4.6(7) 2_666 .
C3 C4 C5 C6 0.4(10) . .
C7 C4 C5 C6 -176.2(14) 2_666 .
O1 C4 C5 C1 160(2) 2_666 2_666
C2 C4 C5 C1 -3.2(12) 2_666 2_666
C3 C4 C5 C1 -7.5(8) . 2_666
C7 C4 C5 C1 175.9(12) 2_666 2_666
C1 C4 C5 C3 5.3(10) 2_666 2_666
O1 C4 C5 C3 164.9(13) 2_666 2_666
C2 C4 C5 C3 2.1(7) 2_666 2_666
C3 C4 C5 C3 -2.2(9) . 2_666
C7 C4 C5 C3 -178.8(13) 2_666 2_666
C2 C5 C6 C3 -2.7(16) 2_666 2_666
C7 C5 C6 C3 174.5(14) 2_666 2_666
C4 C5 C6 C3 -8.6(16) . 2_666
C1 C5 C6 C3 -5.4(14) 2_666 2_666
C7 C5 C6 C2 177.2(15) 2_666 2_666
C4 C5 C6 C2 -5.9(9) . 2_666
C1 C5 C6 C2 -2.7(9) 2_666 2_666
C3 C5 C6 C2 2.7(16) 2_666 2_666
C2 C5 C6 O3 -170.8(14) 2_666 2_666
C7 C5 C6 O3 6.4(16) 2_666 2_666
C4 C5 C6 O3 -176.7(9) . 2_666
C1 C5 C6 O3 -173.6(10) 2_666 2_666
C3 C5 C6 O3 -168(2) 2_666 2_666
C2 C5 C6 C1 6.2(11) 2_666 .
C7 C5 C6 C1 -176.5(9) 2_666 .
C4 C5 C6 C1 0.3(11) . .
C1 C5 C6 C1 3.5(10) 2_666 .
C3 C5 C6 C1 8.9(11) 2_666 .
C2 C5 C6 C7 -177.2(14) 2_666 2_666
C4 C5 C6 C7 176.8(12) . 2_666
C1 C5 C6 C7 -180.0(10) 2_666 2_666
C3 C5 C6 C7 -174.5(14) 2_666 2_666
C4 C1 C6 C3 -2(5) 2_666 2_666
O1 C1 C6 C3 -36(4) . 2_666
C2 C1 C6 C3 142(4) . 2_666
C2 C1 C6 C3 142(4) 2_666 2_666
C5 C1 C6 C3 139(4) 2_666 2_666
O3 C1 C6 C3 -34(4) 2_666 2_666
C3 C1 C6 C2 -142(4) 2_666 2_666
C4 C1 C6 C2 -143(5) 2_666 2_666
O1 C1 C6 C2 -177.2(7) . 2_666
C2 C1 C6 C2 0.8(11) . 2_666
C5 C1 C6 C2 -2.5(13) 2_666 2_666
O3 C1 C6 C2 -175.2(8) 2_666 2_666
C3 C1 C6 O3 34(4) 2_666 2_666
C4 C1 C6 O3 32(5) 2_666 2_666
O1 C1 C6 O3 -2.0(9) . 2_666
C2 C1 C6 O3 176.0(6) . 2_666
C2 C1 C6 O3 175.2(8) 2_666 2_666
C5 C1 C6 O3 172.7(9) 2_666 2_666
C3 C1 C6 C5 -145(4) 2_666 .
C4 C1 C6 C5 -146(4) 2_666 .
O1 C1 C6 C5 179.6(6) . .
C2 C1 C6 C5 -2.3(11) . .
C2 C1 C6 C5 -3.2(6) 2_666 .
C5 C1 C6 C5 -5.7(16) 2_666 .
O3 C1 C6 C5 -178.4(9) 2_666 .
C3 C1 C6 C7 -147(4) 2_666 2_666
C4 C1 C6 C7 -149(4) 2_666 2_666
O1 C1 C6 C7 177.2(7) . 2_666
C2 C1 C6 C7 -4.8(16) . 2_666
C2 C1 C6 C7 -5.6(9) 2_666 2_666
C5 C1 C6 C7 -8(2) 2_666 2_666
O3 C1 C6 C7 179.2(14) 2_666 2_666
C6 C2 C7 C5 -173(4) 2_666 2_666
C4 C2 C7 C5 2(3) 2_666 2_666
C3 C2 C7 C5 -175(4) . 2_666
C1 C2 C7 C5 4(3) . 2_666
C1 C2 C7 C5 -168(4) 2_666 2_666
C3 C2 C7 C5 -2(3) 2_666 2_666
C5 C2 C7 C6 173(4) 2_666 2_666
C4 C2 C7 C6 174.7(8) 2_666 2_666
C3 C2 C7 C6 -2.1(6) . 2_666
C1 C2 C7 C6 176.8(10) . 2_666
C1 C2 C7 C6 5.1(8) 2_666 2_666
C3 C2 C7 C6 171.1(11) 2_666 2_666
C5 C2 C7 C4 -2(3) 2_666 2_666
C6 C2 C7 C4 -174.7(8) 2_666 2_666
C3 C2 C7 C4 -176.8(9) . 2_666
C1 C2 C7 C4 2.1(5) . 2_666
C1 C2 C7 C4 -169.5(12) 2_666 2_666
C3 C2 C7 C4 -3.6(6) 2_666 2_666
O8 C8 C9 C10 179.62(19) . .
C13 C8 C9 C10 0.8(3) . .
O8 C8 C9 C14 1.5(3) . .
C13 C8 C9 C14 -177.4(2) . .
C8 C9 C10 O10 178.6(2) . .
C14 C9 C10 O10 -3.3(3) . .
C8 C9 C10 C11 -1.1(3) . .
C14 C9 C10 C11 177.1(2) . .
O10 C10 C11 C12 -179.1(2) . .
C9 C10 C11 C12 0.5(4) . .
C10 C11 C12 C13 0.5(4) . .
C11 C12 C13 C8 -0.8(4) . .
O8 C8 C13 C12 -178.7(2) . .
C9 C8 C13 C12 0.1(4) . .
C26 N1 C22 C23 1.1(4) . .
N1 C22 C23 C24 -0.4(4) . .
C22 C23 C24 C25 -0.2(4) . .
C22 C23 C24 C29 178.2(2) . .
C23 C24 C25 C26 0.1(4) . .
C29 C24 C25 C26 -178.3(2) . .
C22 N1 C26 C25 -1.3(4) . .
C24 C25 C26 N1 0.7(5) . .
C31 N2 C27 C28 -0.8(4) . .
N2 C27 C28 C29 -0.4(4) . .
C27 C28 C29 C30 1.4(4) . .
C27 C28 C29 C24 -177.7(2) . .
C25 C24 C29 C28 162.6(2) . .
C23 C24 C29 C28 -15.7(4) . .
C25 C24 C29 C30 -16.4(4) . .
C23 C24 C29 C30 165.3(2) . .
C28 C29 C30 C31 -1.3(4) . .
C24 C29 C30 C31 177.8(2) . .
C27 N2 C31 C30 0.9(4) . .
C29 C30 C31 N2 0.2(4) . .
C36 N3 C32 C33 -1.0(4) . .
N3 C32 C33 C34 1.0(4) . .
C32 C33 C34 C35 -0.7(4) . .
C32 C33 C34 C34 -179.9(3) . 2_665
C33 C34 C35 C36 0.5(4) . .
C34 C34 C35 C36 179.7(3) 2_665 .
C32 N3 C36 C35 0.8(4) . .
C34 C35 C36 N3 -0.6(4) . .
C59 C37 C38 C39 1.0(4) . .
C37 C38 C39 C50 -0.9(4) . .
C37 C38 C39 C40 178.6(3) . .
C38 C39 C40 C41 179.4(3) . .
C50 C39 C40 C41 -1.1(4) . .
C39 C40 C41 C42 1.1(4) . .
C40 C41 C42 C43 179.0(3) . .
C40 C41 C42 C51 -1.1(4) . .
C51 C42 C43 C44 -0.3(4) . .
C41 C42 C43 C44 179.6(3) . .
C42 C43 C44 C45 -1.0(5) . .
C43 C44 C45 C46 1.3(5) . .
C44 C45 C46 C51 -0.3(4) . .
C44 C45 C46 C47 179.6(3) . .
C45 C46 C47 C48 -178.4(3) . .
C51 C46 C47 C48 1.6(4) . .
C46 C47 C48 C49 -1.1(5) . .
C47 C48 C49 C59 -179.1(3) . .
C47 C48 C49 C50 -0.4(4) . .
C59 C49 C50 C39 0.7(4) . .
C48 C49 C50 C39 -178.1(2) . .
C59 C49 C50 C51 -179.8(2) . .
C48 C49 C50 C51 1.4(4) . .
C38 C39 C50 C49 0.1(4) . .
C40 C39 C50 C49 -179.5(2) . .
C38 C39 C50 C51 -179.5(2) . .
C40 C39 C50 C51 1.0(4) . .
C45 C46 C51 C42 -1.0(4) . .
C47 C46 C51 C42 179.0(2) . .
C45 C46 C51 C50 179.4(2) . .
C47 C46 C51 C50 -0.5(4) . .
C43 C42 C51 C46 1.3(4) . .
C41 C42 C51 C46 -178.6(2) . .
C43 C42 C51 C50 -179.1(2) . .
C41 C42 C51 C50 1.0(4) . .
C49 C50 C51 C46 -0.9(4) . .
C39 C50 C51 C46 178.6(2) . .
C49 C50 C51 C42 179.5(2) . .
C39 C50 C51 C42 -1.0(4) . .
C38 C37 C59 C49 -0.2(4) . .
C50 C49 C59 C37 -0.6(4) . .
C48 C49 C59 C37 178.1(3) . .
